data_4103447
loop_
_publ_author_name
'Jennifer A. Armstrong'
'Mark T. Weller'

_publ_section_title
;
 Beryllosilicate Frameworks and Zeolites
;
_journal_name_full 'Journal of the American Chemical Society'
_journal_page_first 15679
_journal_page_last 15686
_journal_paper_doi 10.1021/ja106313p
_journal_volume 132
_journal_year 2010
_chemical_formula_sum 'C0 H0 Be2 K2 O24 Si6'
_chemical_formula_weight 648.76
_chemical_name_systematic
;
 ?
;
_space_group_IT_number 137
_symmetry_cell_setting tetragonal
_symmetry_space_group_name_Hall '-P 4ac 2a'
_symmetry_space_group_name_H-M 'P 42/n m c :2'
_atom_sites_solution_hydrogens geom
_atom_sites_solution_primary direct
_atom_sites_solution_secondary difmap
_audit_creation_date 2010-09-03T10:25:16-00:00
_audit_creation_method 'WinGX routine CIF_UPDATE'
_cell_angle_alpha 90
_cell_angle_beta 90
_cell_angle_gamma 90
_cell_formula_units_Z 3
_cell_length_a 13.8256(3)
_cell_length_b 13.8256(3)
_cell_length_c 9.7767(2)
_cell_measurement_temperature 293(2)
_cell_volume 1868.79(7)
_computing_structure_refinement 'SHELXL-97 (Sheldrick, 2008)'
_diffrn_ambient_temperature 293(2)
_diffrn_measured_fraction_theta_full 0.982
_diffrn_measured_fraction_theta_max 0.982
_diffrn_radiation_monochromator graphite
_diffrn_radiation_type MoK\a
_diffrn_radiation_wavelength 0.71073
_diffrn_reflns_av_R_equivalents 0.0805
_diffrn_reflns_av_unetI/netI 0.0241
_diffrn_reflns_limit_h_max 17
_diffrn_reflns_limit_h_min -17
_diffrn_reflns_limit_k_max 17
_diffrn_reflns_limit_k_min -17
_diffrn_reflns_limit_l_max 11
_diffrn_reflns_limit_l_min -11
_diffrn_reflns_number 35938
_diffrn_reflns_theta_full 27.47
_diffrn_reflns_theta_max 27.47
_diffrn_reflns_theta_min 2.95
_exptl_absorpt_coefficient_mu 0.762
_exptl_absorpt_correction_type none
_exptl_crystal_density_diffrn 1.729
_exptl_crystal_density_method 'not measured'
_exptl_crystal_F_000 966
_refine_diff_density_max 0.955
_refine_diff_density_min -0.714
_refine_diff_density_rms 0.143
_refine_ls_extinction_method none
_refine_ls_goodness_of_fit_ref 0.961
_refine_ls_hydrogen_treatment mixed
_refine_ls_matrix_type full
_refine_ls_number_parameters 71
_refine_ls_number_reflns 1144
_refine_ls_number_restraints 0
_refine_ls_restrained_S_all 0.961
_refine_ls_R_factor_all 0.0693
_refine_ls_R_factor_gt 0.0618
_refine_ls_shift/su_max 4.844
_refine_ls_shift/su_mean 0.404
_refine_ls_structure_factor_coef Fsqd
_refine_ls_weighting_details 'calc w=1/[\s^2^(Fo^2^)+(0.0928P)^2^+15.6291P] where P=(Fo^2^+2Fc^2^)/3'
_refine_ls_weighting_scheme calc
_refine_ls_wR_factor_ref 0.1665
_reflns_number_gt 1034
_reflns_number_total 1144
_reflns_threshold_expression >2\s(I)
_cod_data_source_file ja106313p_si_006.cif
_cod_data_source_block 2007jaa0053p42nmc
_cod_original_sg_symbol_H-M 'P 42/n m c'
_cod_database_code 4103447

loop_
_symmetry_equiv_pos_as_xyz
'x, y, z'
'-x+1/2, -y+1/2, z'
'-y+1/2, x, z+1/2'
'y, -x+1/2, z+1/2'
'-x, y+1/2, -z'
'x+1/2, -y, -z'
'y+1/2, x+1/2, -z+1/2'
'-y, -x, -z+1/2'
'-x, -y, -z'
'x-1/2, y-1/2, -z'
'y-1/2, -x, -z-1/2'
'-y, x-1/2, -z-1/2'
'x, -y-1/2, z'
'-x-1/2, y, z'
'-y-1/2, -x-1/2, z-1/2'
'y, x, z-1/2'

loop_
_atom_site_label
_atom_site_fract_x
_atom_site_fract_y
_atom_site_fract_z
_atom_site_U_iso_or_equiv
_atom_site_adp_type
_atom_site_calc_flag
_atom_site_refinement_flags
_atom_site_occupancy
_atom_site_type_symbol
O2 0.3729(2) 0.4489(2) 0.7302(3) 0.0173(7) Uiso d . 1 O
O1 0.4184(2) 0.3822(2) 0.9677(3) 0.0209(7) Uiso d . 1 O
O4 0.4267(2) 0.5939(2) 0.5650(3) 0.0207(7) Uiso d . 1 O
O23 0.25 0.5378(3) 0.5598(4) 0.0164(9) Uiso d S 1 O
O22 0.4688(3) 0.25 0.4408(5) 0.0214(10) Uiso d S 1 O
OW1 0.25 0.25 0.572(2) 0.050(7) Uiso d SP 0.53(3) O
OW2 0.25 0.25 0.8968(18) 0.029(6) Uiso d SP 0.40(3) O
C1 0.75 0.25 0.4353(18) 0.025(7) Uiso d SP 0.67(10) C
C2 0.6780(8) 0.25 0.5482(11) 0.032(4) Uiso d SP 0.73(3) C
OW3 0.6029(9) 0.3971(9) 0.75 0.091(7) Uiso d SP 0.61(3) O
C3 0.7914(16) 0.25 0.4499(15) 0.022(6) Uiso d SP 0.47(6) C
C4 0.793(2) 0.25 0.322(3) 0.076(12) Uiso d SP 0.44(4) C
OW4 0.227(5) 0.25 0.712(5) 0.12(3) Uiso d SP 0.25(3) O
C6 0.625(2) 0.25 0.654(3) 0.133(11) Uiso d SP 0.65(4) C
OW7 0.4618(18) 0.25 0.756(2) 0.000(6) Uiso d SP 0.18(2) O
K1 0.4189(2) 0.25 0.7368(2) 0.0317(6) Uani d S 1 K
Si5 0.35942(9) 0.49925(9) 0.58260(12) 0.0099(5) Uiso d P 0.833(11) Si
Si1 0.36181(9) 0.46998(9) 0.89195(13) 0.0099(5) Uiso d P 0.734(10) Si
Be5 0.35942(9) 0.49925(9) 0.58260(12) 0.0099(5) Uiso d P 0.167(11) Be
Be1 0.36181(9) 0.46998(9) 0.89195(13) 0.0099(5) Uiso d P 0.266(10) Be

loop_
_atom_site_aniso_label
_atom_site_aniso_U_11
_atom_site_aniso_U_22
_atom_site_aniso_U_33
_atom_site_aniso_U_12
_atom_site_aniso_U_13
_atom_site_aniso_U_23
K1 0.0491(15) 0.0150(7) 0.0311(9) 0 0.0137(9) 0

loop_
_atom_type_symbol
_atom_type_description
_atom_type_scat_dispersion_real
_atom_type_scat_dispersion_imag
_atom_type_scat_source
Be Be 0.0005 0 'International Tables Vol C Tables 4.2.6.8 and 6.1.1.4'
O O 0.0106 0 'International Tables Vol C Tables 4.2.6.8 and 6.1.1.4'
Si Si 0.0817 0 'International Tables Vol C Tables 4.2.6.8 and 6.1.1.4'
K K 0.2009 0 'International Tables Vol C Tables 4.2.6.8 and 6.1.1.4'
H H 0 0 'International Tables Vol C Tables 4.2.6.8 and 6.1.1.4'
C C 0.0033 0 'International Tables Vol C Tables 4.2.6.8 and 6.1.1.4'

loop_
_geom_angle_atom_site_label_1
_geom_angle_atom_site_label_2
_geom_angle_atom_site_label_3
_geom_angle
_geom_angle_site_symmetry_1
_geom_angle_site_symmetry_3
Si5 O2 Si1 142.0(2) . .
Si5 O2 K1 117.80(15) . .
Si1 O2 K1 100.05(14) . .
Be5 O1 Si5 0.00(10) 16_556 16_556
Be5 O1 Si1 142.8(2) 16_556 .
Si5 O1 Si1 142.8(2) 16_556 .
Be5 O1 K1 114.60(16) 16_556 .
Si5 O1 K1 114.60(16) 16_556 .
Si1 O1 K1 96.73(14) . .
Be1 O4 Si1 0.00(13) 8_666 8_666
Be1 O4 Si5 142.4(2) 8_666 .
Si1 O4 Si5 142.4(2) 8_666 .
Be5 O23 Si5 0.00(8) 14_655 14_655
Be5 O23 Si5 138.2(3) 14_655 .
Si5 O23 Si5 138.2(3) 14_655 .
Be1 O22 Si1 0.00(10) 4_554 4_554
Be1 O22 Be1 145.6(3) 4_554 16
Si1 O22 Be1 145.6(3) 4_554 16
Be1 O22 Si1 145.6(3) 4_554 16
Si1 O22 Si1 145.6(3) 4_554 16
Be1 O22 Si1 0.00(9) 16 16
Be1 O22 K1 106.83(16) 4_554 .
Si1 O22 K1 106.83(16) 4_554 .
Be1 O22 K1 106.83(16) 16 .
Si1 O22 K1 106.83(16) 16 .
OW4 OW1 OW4 26(5) . 2
OW4 OW1 OW2 167(3) . 3_554
OW4 OW1 OW2 167(3) 2 3_554
OW4 OW1 K1 69(3) . .
OW4 OW1 K1 42(3) 2 .
OW2 OW1 K1 124.7(3) 3_554 .
OW4 OW1 K1 42(3) . 2
OW4 OW1 K1 69(3) 2 2
OW2 OW1 K1 124.7(3) 3_554 2
K1 OW1 K1 110.7(6) . 2
OW1 OW2 K1 123.8(3) 3 2
OW1 OW2 K1 123.8(3) 3 .
K1 OW2 K1 112.4(6) 2 .
C3 C1 C3 152(5) 2_655 .
C3 C1 C4 76(3) 2_655 2_655
C3 C1 C4 132(3) . 2_655
C3 C1 C4 132(3) 2_655 .
C3 C1 C4 76(3) . .
C4 C1 C4 56(3) 2_655 .
C3 C1 C2 118(3) 2_655 2_655
C3 C1 C2 34(2) . 2_655
C4 C1 C2 166.0(17) 2_655 2_655
C4 C1 C2 109.8(15) . 2_655
C3 C1 C2 34(2) 2_655 .
C3 C1 C2 118(3) . .
C4 C1 C2 109.8(15) 2_655 .
C4 C1 C2 166.0(17) . .
C2 C1 C2 84.1(13) 2_655 .
C3 C2 C6 168(2) 2_655 .
C3 C2 C1 18.3(15) 2_655 .
C6 C2 C1 173.3(17) . .
C3 C2 C3 34.8(15) 2_655 .
C6 C2 C3 156.9(17) . .
C1 C2 C3 16.4(7) . .
C3 C2 C2 66.3(13) 2_655 2_655
C6 C2 C2 125.4(15) . 2_655
C1 C2 C2 47.9(6) . 2_655
C3 C2 C2 31.5(7) . 2_655
K1 OW3 K1 167.3(6) 11_667 .
C1 C3 C2 128(3) . 2_655
C1 C3 C3 14(3) . 2_655
C2 C3 C3 113.7(13) 2_655 2_655
C1 C3 C4 77(3) . .
C2 C3 C4 156(3) 2_655 .
C3 C3 C4 90.8(18) 2_655 .
C1 C3 C4 33(2) . 2_655
C2 C3 C4 161(2) 2_655 2_655
C3 C3 C4 47.0(12) 2_655 2_655
C4 C3 C4 44(2) . 2_655
C1 C3 C2 45(3) . .
C2 C3 C2 82.2(13) 2_655 .
C3 C3 C2 31.5(7) 2_655 .
C4 C3 C2 122(2) . .
C4 C3 C2 78.5(14) 2_655 .
C3 C4 C4 89.2(18) . 2_655
C3 C4 C1 27.3(11) . .
C4 C4 C1 61.9(14) 2_655 .
C3 C4 C4 149(3) . 11_666
C4 C4 C4 69.0(11) 2_655 11_666
C1 C4 C4 126(2) . 11_666
C3 C4 C4 149(3) . 12_656
C4 C4 C4 69.0(11) 2_655 12_656
C1 C4 C4 126(2) . 12_656
C4 C4 C4 42(2) 11_666 12_656
C3 C4 C3 42.3(19) . 2_655
C4 C4 C3 47.0(12) 2_655 2_655
C1 C4 C3 14.9(10) . 2_655
C4 C4 C3 113(2) 11_666 2_655
C4 C4 C3 113(2) 12_656 2_655
OW4 OW4 OW1 77(3) 2 .
OW4 OW4 K1 173.2(13) 2 2
OW1 OW4 K1 110(3) . 2
OW4 OW4 K1 5.2(10) 2 .
OW1 OW4 K1 82(3) . .
K1 OW4 K1 168(2) 2 .
C2 C6 K1 141.2(19) . .
OW7 K1 OW4 169(2) . 2
OW7 K1 OW4 168(2) . .
OW4 K1 OW4 1.6(5) 2 .
OW7 K1 OW2 128.6(19) . .
OW4 K1 OW2 40.6(13) 2 .
OW4 K1 OW2 39.0(10) . .
OW7 K1 O2 102.81(13) . 13_565
OW4 K1 O2 76.90(9) 2 13_565
OW4 K1 O2 76.90(8) . 13_565
OW2 K1 O2 79.94(9) . 13_565
OW7 K1 O2 102.81(13) . .
OW4 K1 O2 76.90(8) 2 .
OW4 K1 O2 76.90(8) . .
OW2 K1 O2 79.94(9) . .
O2 K1 O2 153.81(17) 13_565 .
OW7 K1 OW1 162.9(19) . .
OW4 K1 OW1 27.9(13) 2 .
OW4 K1 OW1 29.5(10) . .
OW2 K1 OW1 68.5(4) . .
O2 K1 OW1 78.55(9) 13_565 .
O2 K1 OW1 78.55(9) . .
OW7 K1 O1 76.5(14) . .
OW4 K1 O1 95.1(10) 2 .
OW4 K1 O1 93.9(8) . .
OW2 K1 O1 64.2(2) . .
O2 K1 O1 129.05(10) 13_565 .
O2 K1 O1 53.44(9) . .
OW1 K1 O1 116.1(3) . .
OW7 K1 O1 76.5(14) . 13_565
OW4 K1 O1 95.1(10) 2 13_565
OW4 K1 O1 93.9(8) . 13_565
OW2 K1 O1 64.2(2) . 13_565
O2 K1 O1 53.44(9) 13_565 13_565
O2 K1 O1 129.05(10) . 13_565
OW1 K1 O1 116.1(3) . 13_565
O1 K1 O1 77.99(13) . 13_565
OW7 K1 O22 94.2(18) . .
OW4 K1 O22 96.6(13) 2 .
OW4 K1 O22 98.3(10) . .
OW2 K1 O22 137.2(3) . .
O2 K1 O22 91.72(7) 13_565 .
O2 K1 O22 91.72(7) . .
OW1 K1 O22 68.8(3) . .
O1 K1 O22 139.16(7) . .
O1 K1 O22 139.16(7) 13_565 .
OW7 K1 C6 33.4(19) . .
OW4 K1 C6 157.4(14) 2 .
OW4 K1 C6 159.0(11) . .
OW2 K1 C6 162.0(7) . .
O2 K1 C6 102.16(9) 13_565 .
O2 K1 C6 102.16(9) . .
OW1 K1 C6 129.5(7) . .
O1 K1 C6 102.4(5) . .
O1 K1 C6 102.4(5) 13_565 .
O22 K1 C6 60.8(6) . .
OW7 K1 OW3 40.9(6) . .
OW4 K1 OW3 141.2(3) 2 .
OW4 K1 OW3 141.3(3) . .
OW2 K1 OW3 128.8(3) . .
O2 K1 OW3 141.7(3) 13_565 .
O2 K1 OW3 64.5(3) . .
OW1 K1 OW3 131.6(3) . .
O1 K1 OW3 65.07(19) . .
O1 K1 OW3 111.3(2) 13_565 .
O22 K1 OW3 81.80(10) . .
C6 K1 OW3 42.3(4) . .
O2 Si5 O4 112.22(17) . .
O2 Si5 O1 107.55(17) . 16
O4 Si5 O1 111.99(17) . 16
O2 Si5 O23 111.90(19) . .
O4 Si5 O23 104.89(19) . .
O1 Si5 O23 108.3(2) 16 .
O2 Si5 K1 40.45(11) . .
O4 Si5 K1 130.07(13) . .
O1 Si5 K1 67.14(12) 16 .
O23 Si5 K1 123.23(15) . .
O2 Si5 K1 134.72(12) . 3_554
O4 Si5 K1 111.42(13) . 3_554
O1 Si5 K1 43.08(12) 16 3_554
O23 Si5 K1 66.95(15) . 3_554
K1 Si5 K1 99.73(7) . 3_554
O4 Si1 O2 112.30(17) 8_666 .
O4 Si1 O22 107.2(2) 8_666 3
O2 Si1 O22 112.2(2) . 3
O4 Si1 O1 111.15(18) 8_666 .
O2 Si1 O1 105.45(17) . .
O22 Si1 O1 108.6(2) 3 .
O4 Si1 K1 143.19(14) 8_666 .
O2 Si1 K1 52.84(12) . .
O22 Si1 K1 109.63(18) 3 .
O1 Si1 K1 55.76(12) . .
O4 Si1 K1 95.07(13) 8_666 3
O2 Si1 K1 151.57(13) . 3
O22 Si1 K1 48.95(15) 3 3
O1 Si1 K1 69.52(12) . 3
K1 Si1 K1 108.53(7) . 3

loop_
_geom_bond_atom_site_label_1
_geom_bond_atom_site_label_2
_geom_bond_site_symmetry_2
_geom_bond_distance
O2 Si5 . 1.613(3)
O2 Si1 . 1.615(3)
O2 K1 . 2.824(3)
O1 Be5 16_556 1.615(3)
O1 Si5 16_556 1.615(3)
O1 Si1 . 1.623(3)
O1 K1 . 2.904(3)
O4 Be1 8_666 1.610(3)
O4 Si1 8_666 1.610(3)
O4 Si5 . 1.614(3)
O23 Be5 14_655 1.6194(19)
O23 Si5 14_655 1.6194(19)
O23 Si5 . 1.6194(19)
O22 Be1 4_554 1.6181(18)
O22 Si1 4_554 1.6181(18)
O22 Be1 16 1.6181(18)
O22 Si1 16 1.6181(18)
O22 K1 . 2.975(5)
OW1 OW4 . 1.41(5)
OW1 OW4 2 1.41(5)
OW1 OW2 3_554 1.71(3)
OW1 K1 . 2.839(11)
OW1 K1 2 2.839(11)
OW2 OW1 3 1.71(3)
OW2 K1 2 2.811(10)
OW2 K1 . 2.811(10)
C1 C3 2_655 0.59(2)
C1 C3 . 0.59(2)
C1 C4 2_655 1.25(3)
C1 C4 . 1.25(3)
C1 C2 2_655 1.486(17)
C1 C2 . 1.486(17)
C2 C3 2_655 1.05(2)
C2 C6 . 1.27(3)
C2 C3 . 1.84(2)
C2 C2 2_655 1.99(2)
OW3 K1 11_667 3.258(3)
OW3 K1 . 3.260(3)
C3 C2 2_655 1.05(2)
C3 C3 2_655 1.15(5)
C3 C4 . 1.25(3)
C3 C4 2_655 1.70(4)
C4 C4 2_655 1.18(6)
C4 C4 11_666 1.64(6)
C4 C4 12_656 1.64(6)
C4 C3 2_655 1.70(4)
OW4 OW4 2 0.64(13)
OW4 K1 2 2.03(7)
OW4 K1 . 2.67(7)
C6 K1 . 2.96(3)
OW7 K1 . 0.62(2)
K1 OW4 2 2.03(7)
K1 O2 13_565 2.824(3)
K1 O1 13_565 2.904(3)
Si5 O1 16 1.615(3)
Si5 K1 3_554 3.866(2)
Si1 O4 8_666 1.610(3)
Si1 O22 3 1.6181(19)
Si1 K1 3 3.776(2)
